data_2201439
loop_
_publ_author_name
'Mart\'in, Susana'
'Beitia, Javier I.'
'Ugalde, Maria'
'Vitoria, Pablo'
'Cort\'es, Roberto'

_publ_section_title
;
 Diethyl <i>N,N</i>'-<i>o</i>-phenylenedioxamate
;
_journal_issue 8
_journal_name_full 'Acta Crystallographica Section E'
_journal_page_first o913
_journal_page_last o915
_journal_paper_doi 10.1107/S1600536802012849
_journal_volume 58
_journal_year 2002
_chemical_formula_iupac 'C14 H16 N2 O6'
_chemical_formula_moiety 'C14 H16 N2 O6'
_chemical_formula_sum 'C14 H16 N2 O6'
_chemical_formula_weight 308.29
_chemical_name_systematic
;
Diethyl N,N'-o-phenylenedioxamate
;
_space_group_IT_number 15
_symmetry_cell_setting monoclinic
_symmetry_space_group_name_Hall '-C 2yc'
_symmetry_space_group_name_H-M 'C 1 2/c 1'
_audit_creation_method 'WinGX routine CIF_UPDATE'
_cell_angle_alpha 90
_cell_angle_beta 116.31(2)
_cell_angle_gamma 90
_cell_formula_units_Z 8
_cell_length_a 17.756(4)
_cell_length_b 15.986(2)
_cell_length_c 11.924(2)
_cell_measurement_reflns_used 25
_cell_measurement_temperature 293(2)
_cell_measurement_theta_max 13.3
_cell_measurement_theta_min 8.1
_cell_volume 3034.0(11)
_computing_cell_refinement 'CAD-4 EXPRESS'
_computing_data_collection 'CAD-4 EXPRESS (Enraf-Nonius, 1994)'
_computing_data_reduction 'XCAD4 (Harms & Wocadlo, 1995)'
_computing_molecular_graphics
;
ORTEP-3 for Windows (Farrugia, 1997) and PLATON (Spek, 2001)
;
_computing_publication_material 'WinGX (Farrugia, 1999)'
_computing_structure_refinement 'SHELXL97 (Sheldrick, 1997)'
_computing_structure_solution 'SHELXS97 (Sheldrick, 1997)'
_diffrn_measured_fraction_theta_full 0.999
_diffrn_measured_fraction_theta_max 0.999
_diffrn_measurement_device_type 'Enraf-Nonius CAD-4'
_diffrn_measurement_method \w/2\q
_diffrn_radiation_source 'x-ray tube'
_diffrn_radiation_type MoK\a
_diffrn_radiation_wavelength 0.71069
_diffrn_reflns_av_R_equivalents 0.0332
_diffrn_reflns_av_sigmaI/netI 0.0962
_diffrn_reflns_limit_h_max 22
_diffrn_reflns_limit_h_min -24
_diffrn_reflns_limit_k_max 22
_diffrn_reflns_limit_k_min 0
_diffrn_reflns_limit_l_max 16
_diffrn_reflns_limit_l_min 0
_diffrn_reflns_number 4616
_diffrn_reflns_theta_full 29.97
_diffrn_reflns_theta_max 29.97
_diffrn_reflns_theta_min 1.81
_diffrn_standards_decay_% <2
_diffrn_standards_interval_count 100
_diffrn_standards_number 2
_exptl_absorpt_coefficient_mu 0.107
_exptl_absorpt_correction_type none
_exptl_crystal_colour Colourless
_exptl_crystal_density_diffrn 1.35
_exptl_crystal_density_method 'Not measured'
_exptl_crystal_description Prism
_exptl_crystal_F_000 1296
_exptl_crystal_size_max 0.5
_exptl_crystal_size_mid 0.45
_exptl_crystal_size_min 0.4
_refine_diff_density_max 0.304
_refine_diff_density_min -0.32
_refine_ls_extinction_method none
_refine_ls_goodness_of_fit_ref 0.884
_refine_ls_hydrogen_treatment mixed
_refine_ls_matrix_type full
_refine_ls_number_parameters 225
_refine_ls_number_reflns 4419
_refine_ls_number_restraints 0
_refine_ls_restrained_S_all 0.884
_refine_ls_R_factor_all 0.1915
_refine_ls_R_factor_gt 0.0578
_refine_ls_shift/su_max 0.001
_refine_ls_shift/su_mean 0.001
_refine_ls_structure_factor_coef Fsqd
_refine_ls_weighting_details 'calc w = 1/[\s^2^(Fo^2^)+(0.0787P)^2^] where P = (Fo^2^+2Fc^2^)/3'
_refine_ls_weighting_scheme calc
_refine_ls_wR_factor_ref 0.1554
_reflns_number_gt 1870
_reflns_number_total 4419
_reflns_threshold_expression I>2\s(I)
_cod_data_source_file cv6126.cif
_cod_data_source_block I
_cod_original_cell_volume 3034.0(9)
_cod_original_sg_symbol_H-M 'C 2/c'
_cod_database_code 2201439
_cod_database_fobs_code 2201439

loop_
_symmetry_equiv_pos_as_xyz
x,y,z
-x,y,1/2-z
-x,-y,-z
x,-y,1/2+z
1/2+x,1/2+y,z
1/2-x,1/2+y,1/2-z
1/2-x,1/2-y,-z
1/2+x,1/2-y,1/2+z

loop_
_atom_site_aniso_label
_atom_site_aniso_U_11
_atom_site_aniso_U_22
_atom_site_aniso_U_33
_atom_site_aniso_U_12
_atom_site_aniso_U_13
_atom_site_aniso_U_23
O11 0.0526(9) 0.0412(8) 0.0690(10) -0.0089(7) 0.0397(8) -0.0162(8)
O12 0.0689(12) 0.0535(10) 0.1036(15) -0.0018(8) 0.0637(12) -0.0019(9)
O13 0.0651(10) 0.0382(9) 0.0866(12) -0.0061(7) 0.0513(10) -0.0004(8)
O21 0.0443(9) 0.0489(9) 0.0727(11) -0.0095(7) 0.0116(8) -0.0006(8)
O22 0.0464(10) 0.0658(11) 0.0866(13) 0.0090(9) 0.0105(9) 0.0107(11)
O23 0.0513(9) 0.0396(8) 0.0747(11) 0.0004(7) 0.0137(8) 0.0159(8)
N14 0.0388(10) 0.0345(10) 0.0495(11) -0.0002(7) 0.0237(8) -0.0029(8)
N24 0.0349(9) 0.0330(9) 0.0499(11) -0.0008(8) 0.0155(8) 0.0035(8)
C11 0.0683(17) 0.0373(13) 0.0560(15) 0.0071(12) 0.0233(12) 0.0140(11)
C12 0.0497(13) 0.0417(12) 0.0482(13) 0.0056(10) 0.0173(11) 0.0018(10)
C13 0.0377(11) 0.0303(10) 0.0371(11) -0.0017(8) 0.0165(9) -0.0015(8)
C15 0.0375(11) 0.0349(11) 0.0401(12) -0.0043(8) 0.0149(10) -0.0046(9)
C16 0.0427(12) 0.0440(13) 0.0529(13) -0.0055(10) 0.0245(11) -0.0047(11)
C17 0.0810(19) 0.0561(16) 0.103(2) -0.0129(14) 0.0613(18) 0.0102(15)
C18 0.099(2) 0.0618(19) 0.154(3) -0.0031(17) 0.074(2) 0.032(2)
C21 0.0675(17) 0.0451(13) 0.0649(16) -0.0080(12) 0.0305(13) 0.0156(12)
C22 0.0466(13) 0.0481(13) 0.0572(14) -0.0053(11) 0.0260(11) 0.0070(11)
C23 0.0394(11) 0.0317(10) 0.0401(11) -0.0021(8) 0.0168(9) 0.0014(8)
C25 0.0382(11) 0.0422(12) 0.0491(13) -0.0007(10) 0.0202(10) 0.0024(10)
C26 0.0423(12) 0.0440(12) 0.0507(13) 0.0025(10) 0.0173(11) 0.0018(10)
C27 0.0776(19) 0.0430(14) 0.087(2) 0.0012(13) 0.0119(16) 0.0205(14)
C28 0.168(4) 0.072(2) 0.193(5) 0.010(3) 0.120(4) 0.046(3)

loop_
_atom_site_label
_atom_site_fract_x
_atom_site_fract_y
_atom_site_fract_z
_atom_site_U_iso_or_equiv
_atom_site_thermal_displace_type
_atom_site_calc_flag
_atom_site_refinement_flags
_atom_site_occupancy
_atom_site_type_symbol
O11 0.30947(9) 0.44780(9) 0.20955(15) 0.0496(5) Uani d . 1.0 O
O12 0.45722(11) 0.41860(10) 0.09620(18) 0.0660(7) Uani d . 1.0 O
O13 0.39557(10) 0.53614(9) 0.11387(16) 0.0568(6) Uani d . 1.0 O
O21 0.04859(10) 0.29476(10) -0.06548(16) 0.0606(6) Uani d . 1.0 O
O22 -0.00916(11) 0.45875(11) -0.12672(18) 0.0732(7) Uani d . 1.0 O
O23 0.12641(9) 0.49507(9) -0.03691(16) 0.0604(5) Uani d . 1.0 O
N14 0.34765(11) 0.32775(11) 0.14555(16) 0.0394(6) Uani d . 1.0 N
N24 0.17204(10) 0.35130(11) 0.07758(16) 0.0405(6) Uani d . 1.0 N
C11 0.29423(17) 0.12977(15) 0.2499(2) 0.0554(9) Uani d . 1.0 C
C12 0.33941(15) 0.19324(13) 0.2298(2) 0.0481(7) Uani d . 1.0 C
C13 0.29909(12) 0.26735(11) 0.17272(18) 0.0351(6) Uani d . 1.0 C
C15 0.34985(12) 0.41029(12) 0.16542(19) 0.0383(7) Uani d . 1.0 C
C16 0.40785(13) 0.45493(14) 0.1210(2) 0.0453(7) Uani d . 1.0 C
C17 0.44273(19) 0.58358(15) 0.0617(3) 0.0725(11) Uani d . 1.0 C
C18 0.4155(2) 0.67201(18) 0.0473(4) 0.0983(14) Uani d . 1.0 C
C21 0.21045(17) 0.13929(15) 0.2165(2) 0.0587(9) Uani d . 1.0 C
C22 0.17024(15) 0.21320(14) 0.1629(2) 0.0495(8) Uani d . 1.0 C
C23 0.21386(12) 0.27717(11) 0.13782(18) 0.0374(6) Uani d . 1.0 C
C25 0.09354(13) 0.35450(13) -0.0171(2) 0.0429(7) Uani d . 1.0 C
C26 0.06317(14) 0.44294(13) -0.0666(2) 0.0469(7) Uani d . 1.0 C
C27 0.10721(18) 0.58054(15) -0.0863(3) 0.0782(10) Uani d . 1.0 C
C28 0.1802(3) 0.6121(2) -0.0957(4) 0.130(2) Uani d . 1.0 C
H11 0.3187(14) 0.0795(13) 0.286(2) 0.049(6) Uiso d . 1.0 H
H12 0.4033(16) 0.1896(15) 0.258(2) 0.068(7) Uiso d . 1.0 H
H14 0.3820(14) 0.3114(14) 0.123(2) 0.047(7) Uiso d . 1.0 H
H21 0.1807(16) 0.0988(16) 0.236(2) 0.071(8) Uiso d . 1.0 H
H22 0.1077(15) 0.2216(13) 0.135(2) 0.060(7) Uiso d . 1.0 H
H24 0.2030(13) 0.3986(14) 0.098(2) 0.047(6) Uiso d . 1.0 H
H171 0.50240 0.57990 0.11690 0.0870 Uiso calc R 1.0 H
H172 0.43280 0.56060 -0.01890 0.0870 Uiso calc R 1.0 H
H181 0.42470 0.69410 0.12720 0.1480 Uiso calc R 1.0 H
H182 0.44730 0.70390 0.01490 0.1480 Uiso calc R 1.0 H
H183 0.35680 0.67540 -0.00950 0.1480 Uiso calc R 1.0 H
H271 0.05910 0.58040 -0.16800 0.0940 Uiso calc R 1.0 H
H272 0.09430 0.61550 -0.03070 0.0940 Uiso calc R 1.0 H
H281 0.19220 0.57720 -0.15130 0.1940 Uiso calc R 1.0 H
H282 0.16970 0.66820 -0.12770 0.1940 Uiso calc R 1.0 H
H283 0.22740 0.61190 -0.01450 0.1940 Uiso calc R 1.0 H

loop_
_atom_type_symbol
_atom_type_description
_atom_type_scat_dispersion_real
_atom_type_scat_dispersion_imag
_atom_type_scat_source
O O 0.0106 0.006 'International Tables Vol C Tables 4.2.6.8 and 6.1.1.4'
N N 0.0061 0.0033 'International Tables Vol C Tables 4.2.6.8 and 6.1.1.4'
H H 0 0 'International Tables Vol C Tables 4.2.6.8 and 6.1.1.4'
C C 0.0033 0.0016 'International Tables Vol C Tables 4.2.6.8 and 6.1.1.4'

loop_
_geom_angle_atom_site_label_1
_geom_angle_atom_site_label_2
_geom_angle_atom_site_label_3
_geom_angle
_geom_angle_publ_flag
C16 O13 C17 115.6(2) no
C26 O23 C27 117.6(2) no
C13 N14 C15 127.0(2) no
C23 N24 C25 124.84(18) no
C15 N14 H14 114.2(16) no
C13 N14 H14 118.5(16) no
C23 N24 H24 116.4(15) no
C25 N24 H24 118.2(14) no
C12 C11 C21 120.6(2) no
C11 C12 C13 119.8(3) no
N14 C13 C12 117.1(2) no
N14 C13 C23 122.97(17) no
C12 C13 C23 119.8(2) no
O11 C15 C16 122.41(18) no
N14 C15 C16 111.75(19) no
O11 C15 N14 125.8(2) no
O12 C16 O13 125.8(2) no
O12 C16 C15 122.7(2) no
O13 C16 C15 111.5(2) no
O13 C17 C18 109.1(3) no
C11 C21 C22 120.1(3) no
C21 C22 C23 120.3(3) no
N24 C23 C22 120.5(2) no
C13 C23 C22 119.23(19) no
N24 C23 C13 120.27(18) no
O21 C25 N24 125.8(2) no
O21 C25 C26 119.8(2) no
N24 C25 C26 114.38(19) no
O22 C26 C25 122.0(2) no
O23 C26 C25 111.6(2) no
O22 C26 O23 126.4(2) no
O23 C27 C28 107.5(3) no
C12 C11 H11 122.1(17) no
C21 C11 H11 117.3(17) no
C11 C12 H12 122.8(13) no
C13 C12 H12 117.3(13) no
O13 C17 H171 109.9 no
O13 C17 H172 109.9 no
C18 C17 H171 109.9 no
C18 C17 H172 109.9 no
H171 C17 H172 108.5 no
C17 C18 H181 109.5 no
C17 C18 H182 109.5 no
C17 C18 H183 109.5 no
H181 C18 H182 109.5 no
H181 C18 H183 109.5 no
H182 C18 H183 109.5 no
C11 C21 H21 121.1(17) no
C22 C21 H21 118.5(17) no
C21 C22 H22 122.0(12) no
C23 C22 H22 117.6(12) no
O23 C27 H271 110.2 no
O23 C27 H272 110.2 no
C28 C27 H271 110.2 no
C28 C27 H272 110.2 no
H271 C27 H272 108.5 no
C27 C28 H281 109.5 no
C27 C28 H282 109.5 no
C27 C28 H283 109.5 no
H281 C28 H282 109.5 no
H281 C28 H283 109.5 no
H282 C28 H283 109.5 no

loop_
_geom_bond_atom_site_label_1
_geom_bond_atom_site_label_2
_geom_bond_site_symmetry_1
_geom_bond_site_symmetry_2
_geom_bond_distance
_geom_bond_publ_flag
O11 C15 . . 1.219(3) yes
O12 C16 . . 1.193(3) yes
O13 C16 . . 1.313(3) yes
O13 C17 . . 1.458(4) yes
O21 C25 . . 1.214(3) yes
O22 C26 . . 1.188(3) yes
O23 C26 . . 1.315(3) yes
O23 C27 . . 1.467(3) yes
N14 C13 . . 1.424(3) yes
N14 C15 . . 1.338(3) yes
N24 C23 . . 1.414(3) yes
N24 C25 . . 1.351(3) yes
N14 H14 . . 0.81(3) no
N24 H24 . . 0.90(2) no
C11 C12 . . 1.379(4) no
C11 C21 . . 1.367(4) no
C12 C13 . . 1.395(3) no
C13 C23 . . 1.389(3) no
C15 C16 . . 1.528(3) yes
C17 C18 . . 1.479(4) no
C21 C22 . . 1.382(3) no
C22 C23 . . 1.393(3) no
C25 C26 . . 1.535(3) yes
C27 C28 . . 1.441(6) no
C11 H11 . . 0.92(2) no
C12 H12 . . 1.03(3) no
C17 H171 . . 0.97 no
C17 H172 . . 0.97 no
C18 H181 . . 0.96 no
C18 H182 . . 0.96 no
C18 H183 . . 0.96 no
C21 H21 . . 0.93(3) no
C22 H22 . . 1.02(3) no
C27 H271 . . 0.97 no
C27 H272 . . 0.97 no
C28 H281 . . 0.96 no
C28 H282 . . 0.96 no
C28 H283 . . 0.96 no

loop_
_geom_contact_atom_site_label_1
_geom_contact_atom_site_label_2
_geom_contact_distance
_geom_contact_site_symmetry_2
_geom_contact_publ_flag
O11 O13 2.679(3) . no
O11 N24 2.722(3) . no
O11 C23 3.125(3) . no
O11 C21 3.248(3) 6_555 no
O12 C15 3.347(3) 2_655 no
O12 C17 3.109(4) 3_665 no
O12 N14 2.694(3) . no
O12 C16 3.207(3) 2_655 no
O13 O11 2.679(3) . no
O21 O22 2.792(3) . no
O21 C22 2.927(3) . no
O21 C12 3.359(3) 7_555 no
O21 N14 3.115(3) 7_555 no
O22 C26 3.354(3) 2_554 no
O22 C26 3.265(3) 3_565 no
O22 O22 3.179(3) 3_565 no
O22 O22 3.098(3) 2_554 no
O22 O21 2.792(3) . no
O23 N24 2.612(2) . no
O11 H24 1.93(2) . no
O11 H21 2.49(3) 6_555 no
O12 H172 2.5879 . no
O12 H171 2.6791 . no
O12 H14 2.28(2) . no
O12 H172 2.5237 3_665 no
O13 H21 2.86(3) 6_555 no
O21 H22 2.44(2) . no
O21 H12 2.52(3) 8_454 no
O21 H182 2.7912 5_445 no
O21 H12 2.79(3) 7_555 no
O21 H14 2.37(2) 7_555 no
O22 H11 2.82(3) 8_454 no
O22 H12 2.83(2) 8_454 no
O22 H271 2.4540 . no
O23 H24 2.21(2) . no
N14 O12 2.694(3) . no
N14 N24 2.878(3) . no
N14 O21 3.115(3) 7_555 no
N24 O23 2.612(2) . no
N24 O11 2.722(3) . no
N24 N14 2.878(3) . no
N24 C15 3.004(3) . no
N14 H24 2.63(2) . no
C12 O21 3.359(3) 7_555 no
C12 C25 3.333(4) 7_555 no
C15 N24 3.004(3) . no
C15 O12 3.347(3) 2_655 no
C16 C16 3.354(3) 2_655 no
C16 O12 3.207(3) 2_655 no
C17 O12 3.109(4) 3_665 no
C21 O11 3.248(3) 6_545 no
C22 O21 2.927(3) . no
C23 O11 3.125(3) . no
C25 C12 3.333(4) 7_555 no
C26 O22 3.265(3) 3_565 no
C26 O22 3.354(3) 2_554 no
C11 H272 3.0505 6_545 no
C15 H24 2.37(3) . no
C25 H22 2.73(2) . no
C25 H14 3.05(2) 7_555 no
C25 H12 2.98(2) 7_555 no
C28 H183 3.0093 . no
H11 O22 2.82(3) 8_555 no
H12 H14 2.45(3) . no
H12 O21 2.79(3) 7_555 no
H12 C25 2.98(2) 7_555 no
H12 O21 2.52(3) 8_555 no
H12 O22 2.83(2) 8_555 no
H14 O12 2.28(2) . no
H14 H12 2.45(3) . no
H14 O21 2.37(2) 7_555 no
H14 C25 3.05(2) 7_555 no
H21 O11 2.49(3) 6_545 no
H21 O13 2.86(3) 6_545 no
H22 O21 2.44(2) . no
H22 C25 2.73(2) . no
H22 H182 2.5743 5_445 no
H24 O11 1.93(2) . no
H24 O23 2.21(2) . no
H24 N14 2.63(2) . no
H24 C15 2.37(3) . no
H171 O12 2.6791 . no
H172 O12 2.5879 . no
H172 O12 2.5237 3_665 no
H182 O21 2.7912 5_555 no
H182 H22 2.5743 5_555 no
H183 C28 3.0093 . no
H183 H283 2.4883 . no
H271 O22 2.4540 . no
H271 H271 2.1426 2_554 no
H272 C11 3.0505 6_555 no
H283 H183 2.4883 . no

loop_
_geom_hbond_atom_site_label_D
_geom_hbond_atom_site_label_H
_geom_hbond_atom_site_label_A
_geom_hbond_site_symmetry_A
_geom_hbond_distance_DH
_geom_hbond_distance_HA
_geom_hbond_distance_DA
_geom_hbond_angle_DHA
_geom_hbond_publ_flag
N14 H14 O12 . 0.81(3) 2.28(2) 2.694(3) 112.2(19) yes
N24 H24 O11 . 0.90(2) 1.93(2) 2.722(3) 145(2) yes
N24 H24 O23 . 0.90(2) 2.21(2) 2.612(2) 106.5(17) yes
C22 H22 O21 . 1.02(3) 2.44(2) 2.927(3) 108.5(16) yes
N14 H14 O21 7_555 0.81(3) 2.37(2) 3.115(3) 153(2) yes
C17 H172 O12 3_665 0.9700 2.5237 3.109(4) 118.82 yes
C21 H21 O11 6_545 0.93(3) 2.49(3) 3.248(3) 140(2) yes
C12 H12 O21 8_555 1.03(3) 2.52(3) 3.428(3) 146.9(18) yes

loop_
_geom_torsion_atom_site_label_1
_geom_torsion_atom_site_label_2
_geom_torsion_atom_site_label_3
_geom_torsion_atom_site_label_4
_geom_torsion
_geom_torsion_publ_flag
C17 O13 C16 O12 5.0(3) no
C17 O13 C16 C15 -174.8(2) no
C16 O13 C17 C18 174.0(3) no
C27 O23 C26 O22 -2.7(4) no
C27 O23 C26 C25 175.4(2) no
C26 O23 C27 C28 -152.9(3) no
C15 N14 C13 C12 -135.6(2) no
C13 N14 C15 C16 -178.54(19) no
C13 N14 C15 O11 -0.7(4) no
C15 N14 C13 C23 48.6(3) no
C23 N24 C25 O21 -1.6(4) no
C23 N24 C25 C26 -179.5(2) no
C25 N24 C23 C13 140.9(2) no
C25 N24 C23 C22 -39.1(3) no
C12 C11 C21 C22 -0.5(3) no
C21 C11 C12 C13 -1.2(3) no
C11 C12 C13 C23 0.8(3) no
C11 C12 C13 N14 -175.12(19) no
C12 C13 C23 N24 -178.68(18) no
C12 C13 C23 C22 1.3(3) no
N14 C13 C23 C22 176.97(19) no
N14 C13 C23 N24 -3.0(3) no
N14 C15 C16 O13 165.54(18) no
N14 C15 C16 O12 -14.2(3) no
O11 C15 C16 O13 -12.3(3) no
O11 C15 C16 O12 167.9(2) no
C11 C21 C22 C23 2.6(3) no
C21 C22 C23 C13 -3.0(3) no
C21 C22 C23 N24 176.98(19) no
O21 C25 C26 O23 -157.8(2) no
N24 C25 C26 O22 -161.5(2) no
O21 C25 C26 O22 20.4(4) no
N24 C25 C26 O23 20.3(3) no

loop_
_cod_related_entry_id
_cod_related_entry_database
_cod_related_entry_code
1 ChemSpider 21132251
